data_2022973
loop_
_publ_author_name
'Upmann, Daniel'
'Jones, Peter G.'
'Bockfeld, Dirk'
'T&#xe2;rcoveanu, Eliza'

_publ_section_title
;
 Crystal structures of sixteen phosphane chalcogenide complexes of gold(I)
 chloride, bromide and iodide.
;
_journal_coeditor_code YZ2044
_journal_issue 'Pt 1'
_journal_name_full 'Acta crystallographica. Section E, Crystallographic communications'
_journal_page_first 34
_journal_page_last 49
_journal_paper_doi 10.1107/S2056989023010459
_journal_volume 80
_journal_year 2024
_chemical_formula_iupac '[Au Br (C12 H27 P S)]'
_chemical_formula_moiety 'C12 H27 Au Br P S'
_chemical_formula_sum 'C12 H27 Au Br P S'
_chemical_formula_weight 511.24
_chemical_name_systematic
;
Bromido(tri-<i>tert</i>-butylphosphane sulfide-\k<i>S</i>)gold
;
_space_group_crystal_system monoclinic
_space_group_IT_number 14
_space_group_name_Hall '-P 2ybc'
_space_group_name_H-M_alt 'P 1 21/c 1'
_atom_sites_solution_hydrogens geom
_atom_sites_solution_primary direct
_atom_sites_solution_secondary difmap
_audit_creation_method SHELXL-2019/3
_cell_angle_alpha 90
_cell_angle_beta 90.424(6)
_cell_angle_gamma 90
_cell_formula_units_Z 4
_cell_length_a 8.3107(6)
_cell_length_b 13.4820(5)
_cell_length_c 14.7591(9)
_cell_measurement_reflns_used 7046
_cell_measurement_temperature 100(2)
_cell_measurement_theta_max 30.8003
_cell_measurement_theta_min 2.4458
_cell_volume 1653.64(17)
_computing_cell_refinement
;
CrysAlisPro, Version 1.171.35.21 (Rigaku OD, 2020)
;
_computing_data_collection
;
CrysAlisPro, Version 1.171.35.21 (Rigaku OD, 2020)
;
_computing_data_reduction
;
CrysAlisPro, Version 1.171.35.21 (Rigaku OD, 2020)
;
_computing_molecular_graphics
;
Bruker XP (Bruker, 1998)
;
_computing_publication_material
;
SHELXL-2019/3 (Sheldrick, 2015)
;
_computing_structure_refinement
;
SHELXL-2019/3 (Sheldrick, 2015)
;
_computing_structure_solution
;
SHELXS-97 (Sheldrick, 2008)
;
_diffrn_ambient_temperature 100(2)
_diffrn_detector_area_resol_mean 16.1419
_diffrn_measured_fraction_theta_full 0.999
_diffrn_measured_fraction_theta_max 0.998
_diffrn_measurement_device_type 'Oxford Diffraction Xcalibur, Eos'
_diffrn_measurement_method '\w scan'
_diffrn_radiation_type MoK\a
_diffrn_radiation_wavelength 0.71073
_diffrn_reflns_av_R_equivalents 0.0785
_diffrn_reflns_av_unetI/netI 0.0430
_diffrn_reflns_limit_h_max 11
_diffrn_reflns_limit_h_min -11
_diffrn_reflns_limit_k_max 18
_diffrn_reflns_limit_k_min -18
_diffrn_reflns_limit_l_max 20
_diffrn_reflns_limit_l_min -20
_diffrn_reflns_number 44298
_diffrn_reflns_theta_full 29.000
_diffrn_reflns_theta_max 29.122
_diffrn_reflns_theta_min 2.451
_diffrn_source 'fine-focus sealed tube'
_exptl_absorpt_coefficient_mu 11.513
_exptl_absorpt_correction_T_max 1.00000
_exptl_absorpt_correction_T_min 0.44468
_exptl_absorpt_correction_type multi-scan
_exptl_absorpt_process_details
;
CrysAlisPro, Version 1.171.35.21 (Rigaku OD, 2020)
;
_exptl_crystal_colour colourless
_exptl_crystal_density_diffrn 2.053
_exptl_crystal_density_method 'not measured'
_exptl_crystal_description needle
_exptl_crystal_F_000 976
_exptl_crystal_size_max 0.15
_exptl_crystal_size_mid 0.04
_exptl_crystal_size_min 0.04
_refine_diff_density_max 2.677
_refine_diff_density_min -1.318
_refine_ls_extinction_method none
_refine_ls_goodness_of_fit_ref 1.043
_refine_ls_hydrogen_treatment constr
_refine_ls_matrix_type full
_refine_ls_number_parameters 155
_refine_ls_number_reflns 4445
_refine_ls_number_restraints 0
_refine_ls_restrained_S_all 1.043
_refine_ls_R_factor_all 0.0486
_refine_ls_R_factor_gt 0.0373
_refine_ls_shift/su_max 0.000
_refine_ls_shift/su_mean 0.000
_refine_ls_structure_factor_coef Fsqd
_refine_ls_weighting_details 'w=1/[\s^2^(Fo^2^)+(0.0357P)^2^+8.6603P] where P=(Fo^2^+2Fc^2^)/3'
_refine_ls_weighting_scheme calc
_refine_ls_wR_factor_gt 0.0791
_refine_ls_wR_factor_ref 0.0842
_reflns_number_gt 3863
_reflns_number_total 4445
_reflns_threshold_expression 'I > 2\s(I)'
_cod_data_source_file yz2044sup1.cif
_cod_data_source_block 4b
_cod_depositor_comments 'Adding full bibliography for 2022965--2022980.cif.'
_cod_original_sg_symbol_H-M 'P 21/c'
_cod_database_code 2022973
_cod_database_fobs_code 2022973
_shelx_space_group_comment
;
The symmetry employed for this shelxl refinement is uniquely defined
by the following loop, which should always be used as a source of
symmetry information in preference to the above space-group names.
They are only intended as comments.
;
_shelx_estimated_absorpt_t_min 0.277
_shelx_estimated_absorpt_t_max 0.656

loop_
_space_group_symop_operation_xyz
'x, y, z'
'-x, y+1/2, -z+1/2'
'-x, -y, -z'
'x, -y-1/2, z-1/2'

loop_
_atom_site_type_symbol
_atom_site_label
_atom_site_fract_x
_atom_site_fract_y
_atom_site_fract_z
_atom_site_U_iso_or_equiv
_atom_site_adp_type
_atom_site_calc_flag
_atom_site_occupancy
_atom_site_disorder_assembly
_atom_site_disorder_group
Au Au1 0.26092(4) 0.32868(2) 0.61759(2) 0.01906(7) Uani d 1 . .
Br Br1 0.16622(9) 0.23114(5) 0.49272(5) 0.02403(16) Uani d 1 . .
P P1 0.2555(2) 0.54919(11) 0.74196(11) 0.0137(3) Uani d 1 . .
S S1 0.3601(2) 0.41208(13) 0.74016(14) 0.0245(4) Uani d 1 . .
C C1 0.3108(9) 0.5970(5) 0.8589(5) 0.0217(15) Uani d 1 . .
C C2 0.0295(9) 0.5402(5) 0.7268(5) 0.0200(15) Uani d 1 . .
C C3 0.3463(8) 0.6302(5) 0.6502(5) 0.0177(13) Uani d 1 . .
C C11 0.2926(9) 0.7109(5) 0.8681(5) 0.0231(16) Uani d 1 . .
H H11A 0.181089 0.729814 0.854734 0.035 Uiso calc 1 . .
H H11B 0.364619 0.743914 0.825303 0.035 Uiso calc 1 . .
H H11C 0.320645 0.730980 0.930022 0.035 Uiso calc 1 . .
C C12 0.4866(10) 0.5690(6) 0.8838(6) 0.0341(19) Uani d 1 . .
H H12A 0.511311 0.592143 0.945293 0.051 Uiso calc 1 . .
H H12B 0.560227 0.600398 0.840895 0.051 Uiso calc 1 . .
H H12C 0.499294 0.496819 0.880986 0.051 Uiso calc 1 . .
C C13 0.2073(11) 0.5475(6) 0.9308(5) 0.0309(19) Uani d 1 . .
H H13A 0.240799 0.570757 0.990957 0.046 Uiso calc 1 . .
H H13B 0.220513 0.475413 0.927302 0.046 Uiso calc 1 . .
H H13C 0.094085 0.564670 0.920334 0.046 Uiso calc 1 . .
C C21 -0.0521(9) 0.6350(6) 0.7618(6) 0.0271(17) Uani d 1 . .
H H21A -0.005717 0.692931 0.731479 0.041 Uiso calc 1 . .
H H21B -0.034629 0.640614 0.827318 0.041 Uiso calc 1 . .
H H21C -0.167773 0.631924 0.748830 0.041 Uiso calc 1 . .
C C22 -0.0357(10) 0.4489(6) 0.7779(6) 0.0308(19) Uani d 1 . .
H H22A -0.152836 0.445651 0.770510 0.046 Uiso calc 1 . .
H H22B -0.008469 0.454596 0.842403 0.046 Uiso calc 1 . .
H H22C 0.012919 0.388527 0.753219 0.046 Uiso calc 1 . .
C C23 -0.0183(9) 0.5267(6) 0.6269(6) 0.0267(17) Uani d 1 . .
H H23A -0.134832 0.516853 0.622109 0.040 Uiso calc 1 . .
H H23B 0.037342 0.468791 0.602068 0.040 Uiso calc 1 . .
H H23C 0.012231 0.586032 0.592612 0.040 Uiso calc 1 . .
C C31 0.2618(10) 0.7307(5) 0.6391(4) 0.0232(15) Uani d 1 . .
H H31A 0.248637 0.761605 0.698667 0.035 Uiso calc 1 . .
H H31B 0.155899 0.720763 0.610882 0.035 Uiso calc 1 . .
H H31C 0.326927 0.773962 0.600574 0.035 Uiso calc 1 . .
C C32 0.5246(10) 0.6472(6) 0.6746(6) 0.0304(19) Uani d 1 . .
H H32A 0.576746 0.684108 0.625778 0.046 Uiso calc 1 . .
H H32B 0.578239 0.583015 0.682606 0.046 Uiso calc 1 . .
H H32C 0.532253 0.685230 0.731083 0.046 Uiso calc 1 . .
C C33 0.3433(11) 0.5764(6) 0.5579(5) 0.0287(17) Uani d 1 . .
H H33A 0.231596 0.567315 0.537935 0.043 Uiso calc 1 . .
H H33B 0.395457 0.511552 0.564101 0.043 Uiso calc 1 . .
H H33C 0.401088 0.616248 0.513129 0.043 Uiso calc 1 . .

loop_
_atom_site_aniso_label
_atom_site_aniso_U_11
_atom_site_aniso_U_22
_atom_site_aniso_U_33
_atom_site_aniso_U_12
_atom_site_aniso_U_13
_atom_site_aniso_U_23
Au1 0.02512(12) 0.00978(10) 0.02229(13) 0.00194(11) 0.00216(12) -0.00021(10)
Br1 0.0340(4) 0.0159(3) 0.0221(4) 0.0005(3) 0.0007(3) -0.0011(3)
P1 0.0172(8) 0.0095(6) 0.0143(7) -0.0003(7) -0.0005(7) -0.0003(5)
S1 0.0300(10) 0.0137(8) 0.0296(10) 0.0064(7) -0.0078(8) -0.0020(7)
C1 0.035(4) 0.016(3) 0.014(3) 0.000(3) -0.006(3) -0.001(3)
C2 0.020(3) 0.017(3) 0.024(4) 0.000(3) 0.001(3) -0.002(3)
C3 0.018(3) 0.018(3) 0.017(3) 0.004(3) 0.001(3) -0.003(3)
C11 0.034(4) 0.015(3) 0.020(4) -0.006(3) -0.005(3) -0.003(3)
C12 0.041(5) 0.034(4) 0.027(4) -0.009(4) -0.020(4) 0.007(4)
C13 0.048(5) 0.027(4) 0.018(4) -0.006(4) 0.001(3) 0.001(3)
C21 0.018(4) 0.031(4) 0.032(5) 0.000(3) 0.000(3) -0.013(3)
C22 0.027(4) 0.020(4) 0.045(5) -0.010(3) 0.003(4) -0.001(4)
C23 0.024(4) 0.023(4) 0.033(5) 0.003(3) -0.008(3) -0.011(3)
C31 0.037(4) 0.019(3) 0.013(3) 0.003(3) -0.001(4) 0.005(2)
C32 0.023(4) 0.023(4) 0.045(5) -0.003(3) 0.007(4) 0.000(4)
C33 0.043(5) 0.023(4) 0.020(4) 0.004(3) 0.010(4) -0.002(3)

loop_
_atom_type_symbol
_atom_type_description
_atom_type_scat_dispersion_real
_atom_type_scat_dispersion_imag
_atom_type_scat_source
C C 0.0033 0.0016 'International Tables Vol C Tables 4.2.6.8 and 6.1.1.4'
H H 0.0000 0.0000 'International Tables Vol C Tables 4.2.6.8 and 6.1.1.4'
P P 0.1023 0.0942 'International Tables Vol C Tables 4.2.6.8 and 6.1.1.4'
S S 0.1246 0.1234 'International Tables Vol C Tables 4.2.6.8 and 6.1.1.4'
Br Br -0.2901 2.4595 'International Tables Vol C Tables 4.2.6.8 and 6.1.1.4'
Au Au -2.0133 8.8022 'International Tables Vol C Tables 4.2.6.8 and 6.1.1.4'

loop_
_geom_angle_atom_site_label_1
_geom_angle_atom_site_label_2
_geom_angle_atom_site_label_3
_geom_angle_site_symmetry_1
_geom_angle_site_symmetry_3
_geom_angle
_geom_angle_publ_flag
S1 Au1 Br1 . . 176.04(5) y
C2 P1 C1 . . 111.3(3) y
C2 P1 C3 . . 110.5(3) y
C1 P1 C3 . . 111.0(3) y
C2 P1 S1 . . 111.2(2) y
C1 P1 S1 . . 102.7(2) y
C3 P1 S1 . . 109.9(2) y
P1 S1 Au1 . . 107.77(9) y
C13 C1 C11 . . 108.4(6) ?
C13 C1 C12 . . 105.3(6) ?
C11 C1 C12 . . 108.2(6) ?
C13 C1 P1 . . 110.5(5) ?
C11 C1 P1 . . 113.2(5) ?
C12 C1 P1 . . 110.8(5) ?
C23 C2 C21 . . 108.0(6) ?
C23 C2 C22 . . 106.6(6) ?
C21 C2 C22 . . 109.9(6) ?
C23 C2 P1 . . 111.8(5) ?
C21 C2 P1 . . 110.2(5) ?
C22 C2 P1 . . 110.2(5) ?
C31 C3 C32 . . 109.4(6) ?
C31 C3 C33 . . 108.4(6) ?
C32 C3 C33 . . 106.6(6) ?
C31 C3 P1 . . 113.6(5) ?
C32 C3 P1 . . 107.7(5) ?
C33 C3 P1 . . 110.8(5) ?
C1 C11 H11A . . 109.5 ?
C1 C11 H11B . . 109.5 ?
H11A C11 H11B . . 109.5 ?
C1 C11 H11C . . 109.5 ?
H11A C11 H11C . . 109.5 ?
H11B C11 H11C . . 109.5 ?
C1 C12 H12A . . 109.5 ?
C1 C12 H12B . . 109.5 ?
H12A C12 H12B . . 109.5 ?
C1 C12 H12C . . 109.5 ?
H12A C12 H12C . . 109.5 ?
H12B C12 H12C . . 109.5 ?
C1 C13 H13A . . 109.5 ?
C1 C13 H13B . . 109.5 ?
H13A C13 H13B . . 109.5 ?
C1 C13 H13C . . 109.5 ?
H13A C13 H13C . . 109.5 ?
H13B C13 H13C . . 109.5 ?
C2 C21 H21A . . 109.5 ?
C2 C21 H21B . . 109.5 ?
H21A C21 H21B . . 109.5 ?
C2 C21 H21C . . 109.5 ?
H21A C21 H21C . . 109.5 ?
H21B C21 H21C . . 109.5 ?
C2 C22 H22A . . 109.5 ?
C2 C22 H22B . . 109.5 ?
H22A C22 H22B . . 109.5 ?
C2 C22 H22C . . 109.5 ?
H22A C22 H22C . . 109.5 ?
H22B C22 H22C . . 109.5 ?
C2 C23 H23A . . 109.5 ?
C2 C23 H23B . . 109.5 ?
H23A C23 H23B . . 109.5 ?
C2 C23 H23C . . 109.5 ?
H23A C23 H23C . . 109.5 ?
H23B C23 H23C . . 109.5 ?
C3 C31 H31A . . 109.5 ?
C3 C31 H31B . . 109.5 ?
H31A C31 H31B . . 109.5 ?
C3 C31 H31C . . 109.5 ?
H31A C31 H31C . . 109.5 ?
H31B C31 H31C . . 109.5 ?
C3 C32 H32A . . 109.5 ?
C3 C32 H32B . . 109.5 ?
H32A C32 H32B . . 109.5 ?
C3 C32 H32C . . 109.5 ?
H32A C32 H32C . . 109.5 ?
H32B C32 H32C . . 109.5 ?
C3 C33 H33A . . 109.5 ?
C3 C33 H33B . . 109.5 ?
H33A C33 H33B . . 109.5 ?
C3 C33 H33C . . 109.5 ?
H33A C33 H33C . . 109.5 ?
H33B C33 H33C . . 109.5 ?

loop_
_geom_bond_atom_site_label_1
_geom_bond_atom_site_label_2
_geom_bond_site_symmetry_2
_geom_bond_distance
_geom_bond_publ_flag
Au1 S1 . 2.2791(19) y
Au1 Br1 . 2.3925(8) y
P1 C2 . 1.894(7) ?
P1 C1 . 1.895(7) ?
P1 C3 . 1.900(7) ?
P1 S1 . 2.043(2) y
C1 C13 . 1.525(11) ?
C1 C11 . 1.549(9) ?
C1 C12 . 1.550(11) ?
C2 C23 . 1.535(11) ?
C2 C21 . 1.539(10) ?
C2 C22 . 1.544(10) ?
C3 C31 . 1.534(9) ?
C3 C32 . 1.540(11) ?
C3 C33 . 1.543(10) ?
C11 H11A . 0.9800 ?
C11 H11B . 0.9800 ?
C11 H11C . 0.9800 ?
C12 H12A . 0.9800 ?
C12 H12B . 0.9800 ?
C12 H12C . 0.9800 ?
C13 H13A . 0.9800 ?
C13 H13B . 0.9800 ?
C13 H13C . 0.9800 ?
C21 H21A . 0.9800 ?
C21 H21B . 0.9800 ?
C21 H21C . 0.9800 ?
C22 H22A . 0.9800 ?
C22 H22B . 0.9800 ?
C22 H22C . 0.9800 ?
C23 H23A . 0.9800 ?
C23 H23B . 0.9800 ?
C23 H23C . 0.9800 ?
C31 H31A . 0.9800 ?
C31 H31B . 0.9800 ?
C31 H31C . 0.9800 ?
C32 H32A . 0.9800 ?
C32 H32B . 0.9800 ?
C32 H32C . 0.9800 ?
C33 H33A . 0.9800 ?
C33 H33B . 0.9800 ?
C33 H33C . 0.9800 ?

loop_
_geom_hbond_atom_site_label_D
_geom_hbond_atom_site_label_H
_geom_hbond_atom_site_label_A
_geom_hbond_site_symmetry_A
_geom_hbond_distance_DH
_geom_hbond_distance_HA
_geom_hbond_distance_DA
_geom_hbond_angle_DHA
_geom_hbond_publ_flag
C13 H13B Br1 4_566 0.98 2.98 3.882(8) 153.1 yes
C32 H32A Br1 3_666 0.98 3.00 3.936(8) 160.8 yes
C33 H33B Au1 . 0.98 2.82 3.523(8) 129.0 yes
C23 H23B Au1 . 0.98 2.66 3.541(7) 149.9 yes
C12 H12C S1 . 0.98 2.63 3.169(9) 114.7 yes
C33 H33B S1 . 0.98 2.94 3.487(8) 116.2 yes
C22 H22C S1 . 0.98 2.91 3.377(9) 110.2 yes

loop_
_geom_torsion_atom_site_label_1
_geom_torsion_atom_site_label_2
_geom_torsion_atom_site_label_3
_geom_torsion_atom_site_label_4
_geom_torsion_site_symmetry_1
_geom_torsion_site_symmetry_2
_geom_torsion_site_symmetry_3
_geom_torsion_site_symmetry_4
_geom_torsion
_geom_torsion_publ_flag
C2 P1 S1 Au1 . . . . 48.4(3) y
C1 P1 S1 Au1 . . . . 167.6(3) y
C3 P1 S1 Au1 . . . . -74.3(3) y
C2 P1 C1 C13 . . . . 43.1(6) ?
C3 P1 C1 C13 . . . . 166.7(5) ?
S1 P1 C1 C13 . . . . -76.0(6) ?
C2 P1 C1 C11 . . . . -78.8(6) ?
C3 P1 C1 C11 . . . . 44.8(6) ?
S1 P1 C1 C11 . . . . 162.1(5) ?
C2 P1 C1 C12 . . . . 159.4(5) ?
C3 P1 C1 C12 . . . . -77.0(6) ?
S1 P1 C1 C12 . . . . 40.3(5) ?
C1 P1 C2 C23 . . . . 165.9(5) ?
C3 P1 C2 C23 . . . . 42.1(6) ?
S1 P1 C2 C23 . . . . -80.3(5) ?
C1 P1 C2 C21 . . . . 45.8(6) ?
C3 P1 C2 C21 . . . . -78.1(6) ?
S1 P1 C2 C21 . . . . 159.6(5) ?
C1 P1 C2 C22 . . . . -75.7(6) ?
C3 P1 C2 C22 . . . . 160.4(5) ?
S1 P1 C2 C22 . . . . 38.1(6) ?
C2 P1 C3 C31 . . . . 50.2(6) ?
C1 P1 C3 C31 . . . . -73.8(6) ?
S1 P1 C3 C31 . . . . 173.4(4) ?
C2 P1 C3 C32 . . . . 171.6(5) ?
C1 P1 C3 C32 . . . . 47.6(6) ?
S1 P1 C3 C32 . . . . -65.3(5) ?
C2 P1 C3 C33 . . . . -72.1(6) ?
C1 P1 C3 C33 . . . . 163.8(5) ?
S1 P1 C3 C33 . . . . 51.0(5) ?
